data_7119855
loop_
_publ_author_name
'Wu, Yufan'
'Xu, Lixi'
'Shen, Yenan'
'Wang, Yang'
'Zou, Lei'
'Wang, Qiaochun'
'Jiang, Xiaoqing'
'Liu, Jiansen'
'Tian, He'

_publ_section_title
;
 The smallest cucurbituril analogue with high affinity for Ag().
;
_journal_issue 29
_journal_name_full 'Chemical communications (Cambridge, England)'
_journal_page_first 4070
_journal_page_last 4072
_journal_paper_doi 10.1039/c7cc01729d
_journal_volume 53
_journal_year 2017
_chemical_formula_sum 'C36 H62 Ca2 Cl4 N16 O22'
_chemical_formula_weight 1292.97
_chemical_name_systematic
; 
 ? 
;
_space_group_crystal_system monoclinic
_space_group_IT_number 14
_space_group_name_Hall '-P 2yn'
_space_group_name_H-M_alt 'P 1 21/n 1'
_symmetry_space_group_name_Hall '-P 2yn'
_symmetry_space_group_name_H-M 'P 1 21/n 1'
_atom_sites_solution_hydrogens geom
_audit_creation_method SHELXL-2013
_audit_update_record
;
2016-09-20 deposited with the CCDC.
2017-03-17 downloaded from the CCDC.
;
_cell_angle_alpha 90
_cell_angle_beta 101.677(5)
_cell_angle_gamma 90
_cell_formula_units_Z 4
_cell_length_a 12.207(4)
_cell_length_b 21.254(6)
_cell_length_c 22.602(7)
_cell_measurement_reflns_used 3916
_cell_measurement_temperature 296(2)
_cell_measurement_theta_max 21.92
_cell_measurement_theta_min 2.30
_cell_volume 5743(3)
_computing_cell_refinement 'Bruker SAINT'
_computing_data_collection 'Bruker APEX2'
_computing_data_reduction 'Bruker SAINT'
_computing_molecular_graphics 'Bruker SHELXTL'
_computing_publication_material 'Bruker SHELXTL'
_computing_structure_refinement 'SHELXL-2013 (Sheldrick, 2013)'
_computing_structure_solution 'SHELXS-97 (Sheldrick, 2008)'
_diffrn_ambient_temperature 296(2)
_diffrn_measured_fraction_theta_full 0.995
_diffrn_measured_fraction_theta_max 0.995
_diffrn_measurement_device_type 'Bruker APEX-II CCD'
_diffrn_measurement_method '\f and \w scans'
_diffrn_radiation_type MoK\a
_diffrn_radiation_wavelength 0.71073
_diffrn_reflns_av_R_equivalents 0.1124
_diffrn_reflns_av_unetI/netI 0.1182
_diffrn_reflns_Laue_measured_fraction_full 0.995
_diffrn_reflns_Laue_measured_fraction_max 0.995
_diffrn_reflns_limit_h_max 14
_diffrn_reflns_limit_h_min -14
_diffrn_reflns_limit_k_max 25
_diffrn_reflns_limit_k_min -25
_diffrn_reflns_limit_l_max 23
_diffrn_reflns_limit_l_min -27
_diffrn_reflns_number 34356
_diffrn_reflns_point_group_measured_fraction_full 0.995
_diffrn_reflns_point_group_measured_fraction_max 0.995
_diffrn_reflns_theta_full 25.242
_diffrn_reflns_theta_max 25.250
_diffrn_reflns_theta_min 1.840
_exptl_absorpt_coefficient_mu 0.472
_exptl_absorpt_correction_T_max 0.746
_exptl_absorpt_correction_T_min 0.646
_exptl_absorpt_correction_type multi-scan
_exptl_absorpt_process_details sadabs
_exptl_crystal_colour colourless
_exptl_crystal_density_diffrn 1.496
_exptl_crystal_description block
_exptl_crystal_F_000 2696
_exptl_crystal_size_max 0.200
_exptl_crystal_size_mid 0.100
_exptl_crystal_size_min 0.040
_refine_diff_density_max 1.930
_refine_diff_density_min -0.662
_refine_diff_density_rms 0.156
_refine_ls_extinction_method none
_refine_ls_goodness_of_fit_ref 1.018
_refine_ls_hydrogen_treatment constr
_refine_ls_matrix_type full
_refine_ls_number_parameters 729
_refine_ls_number_reflns 10352
_refine_ls_number_restraints 0
_refine_ls_restrained_S_all 1.018
_refine_ls_R_factor_all 0.1591
_refine_ls_R_factor_gt 0.0942
_refine_ls_shift/su_max 0.002
_refine_ls_shift/su_mean 0.000
_refine_ls_structure_factor_coef Fsqd
_refine_ls_weighting_details
; 
 w=1/[\s^2^(Fo^2^)+(0.1772P)^2^] 
 where P=(Fo^2^+2Fc^2^)/3 
;
_refine_ls_weighting_scheme calc
_refine_ls_wR_factor_gt 0.2427
_refine_ls_wR_factor_ref 0.2938
_reflns_Friedel_coverage 0.000
_reflns_number_gt 5728
_reflns_number_total 10352
_reflns_threshold_expression 'I > 2\s(I)'
_cod_data_source_file c7cc01729d2.cif
_cod_data_source_block mo_51124a
_cod_depositor_comments 'Adding full bibliography for 7119854--7119855.cif.'
_cod_database_code 7119855
_shelx_space_group_comment
; 
The symmetry employed for this shelxl refinement is uniquely defined 
by the following loop, which should always be used as a source of 
symmetry information in preference to the above space-group names. 
They are only intended as comments. 
;
_shelx_estimated_absorpt_t_min 0.912
_shelx_estimated_absorpt_t_max 0.981
_shelxl_version_number 2013-2

loop_
_space_group_symop_operation_xyz
'x, y, z'
'-x+1/2, y+1/2, -z+1/2'
'-x, -y, -z'
'x-1/2, -y-1/2, z-1/2'

loop_
_atom_site_label
_atom_site_type_symbol
_atom_site_fract_x
_atom_site_fract_y
_atom_site_fract_z
_atom_site_U_iso_or_equiv
_atom_site_adp_type
_atom_site_occupancy
_atom_site_site_symmetry_order
_atom_site_calc_flag
_atom_site_refinement_flags_posn
_atom_site_refinement_flags_adp
Ca1 Ca 0.64566(10) 0.63825(6) 0.17162(6) 0.0299(3) Uani 1 1 d . .
Ca2 Ca 0.19456(10) 0.87277(6) -0.05209(6) 0.0278(3) Uani 1 1 d . .
Cl1 Cl 0.32951(17) 0.28244(11) 0.18757(10) 0.0613(6) Uani 1 1 d . .
Cl2 Cl 0.91734(18) 0.92455(10) 0.17653(10) 0.0599(6) Uani 1 1 d . .
Cl3 Cl 0.8724(2) 0.50117(13) 0.05945(13) 0.0892(9) Uani 1 1 d . .
Cl4 Cl 0.41062(19) 0.94518(10) 0.80696(11) 0.0638(6) Uani 1 1 d . .
N1 N 0.6690(4) 0.7513(2) 0.0178(2) 0.0251(11) Uani 1 1 d . .
N2 N 0.6729(4) 0.8207(2) 0.0993(2) 0.0260(11) Uani 1 1 d . .
N3 N 0.5454(4) 0.8913(2) 0.0341(2) 0.0271(11) Uani 1 1 d . .
N4 N 0.5394(4) 0.8210(2) -0.0464(2) 0.0266(11) Uani 1 1 d . .
N5 N 0.5652(4) 0.8334(2) 0.1801(2) 0.0254(11) Uani 1 1 d . .
N6 N 0.4147(4) 0.7799(2) 0.2070(2) 0.0269(12) Uani 1 1 d . .
N7 N 0.2856(4) 0.8491(2) 0.1417(2) 0.0242(11) Uani 1 1 d . .
N8 N 0.4364(4) 0.9029(2) 0.1146(2) 0.0235(11) Uani 1 1 d . .
N9 N 0.2978(4) 0.6902(2) 0.1669(2) 0.0246(11) Uani 1 1 d . .
N10 N 0.2911(4) 0.6207(2) 0.0855(2) 0.0237(11) Uani 1 1 d . .
N11 N 0.1604(4) 0.6898(2) 0.0206(2) 0.0232(11) Uani 1 1 d . .
N12 N 0.1672(4) 0.7589(2) 0.1018(2) 0.0233(11) Uani 1 1 d . .
N13 N 0.4025(4) 0.6083(2) 0.0068(2) 0.0257(11) Uani 1 1 d . .
N14 N 0.5532(4) 0.6604(2) -0.0209(2) 0.0271(12) Uani 1 1 d . .
N15 N 0.4220(4) 0.7305(2) -0.0856(2) 0.0226(11) Uani 1 1 d . .
N16 N 0.2713(4) 0.6776(2) -0.0581(2) 0.0246(11) Uani 1 1 d . .
O1 O 0.7053(4) 0.71652(19) 0.1150(2) 0.0373(11) Uani 1 1 d . .
O2 O 0.3912(4) 0.8838(2) -0.0404(2) 0.0361(11) Uani 1 1 d . .
O3 O 0.5806(3) 0.73090(19) 0.2082(2) 0.0357(11) Uani 1 1 d . .
O4 O 0.2686(3) 0.8958(2) 0.0501(2) 0.0339(10) Uani 1 1 d . .
O5 O 0.4481(4) 0.6299(2) 0.1581(2) 0.0359(11) Uani 1 1 d . .
O6 O 0.1308(4) 0.79374(19) 0.0049(2) 0.0328(10) Uani 1 1 d . .
O7 O 0.5724(4) 0.6106(2) 0.0694(2) 0.0333(10) Uani 1 1 d . .
O8 O 0.2572(4) 0.77986(19) -0.0879(2) 0.0343(11) Uani 1 1 d . .
C1 C 0.6825(5) 0.7607(3) 0.0785(3) 0.0257(14) Uani 1 1 d . .
C2 C 0.6614(5) 0.8748(3) 0.0582(3) 0.0244(13) Uani 1 1 d . .
H2 H 0.6982 0.9110 0.0806 0.029 Uiso 1 1 calc R U
C3 C 0.4858(5) 0.8656(3) -0.0182(3) 0.0261(14) Uani 1 1 d . .
C4 C 0.6563(5) 0.8039(3) -0.0246(3) 0.0276(14) Uani 1 1 d . .
H4 H 0.6887 0.7920 -0.0593 0.033 Uiso 1 1 calc R U
C5 C 0.6755(5) 0.8309(3) 0.1631(3) 0.0263(13) Uani 1 1 d . .
H5A H 0.7144 0.8701 0.1751 0.032 Uiso 1 1 calc R U
H5B H 0.7187 0.7973 0.1859 0.032 Uiso 1 1 calc R U
C6 C 0.4861(5) 0.9340(3) 0.0685(3) 0.0267(13) Uani 1 1 d . .
H6A H 0.5383 0.9657 0.0879 0.032 Uiso 1 1 calc R U
H6B H 0.4273 0.9553 0.0404 0.032 Uiso 1 1 calc R U
C7 C 0.5232(5) 0.7791(3) 0.1984(3) 0.0262(13) Uani 1 1 d . .
C8 C 0.3493(5) 0.8384(3) 0.2015(3) 0.0231(13) Uani 1 1 d . .
H8 H 0.2973 0.8361 0.2293 0.028 Uiso 1 1 calc R U
C9 C 0.3271(5) 0.8828(3) 0.0992(3) 0.0234(13) Uani 1 1 d . .
C10 C 0.5041(5) 0.8921(3) 0.1746(3) 0.0239(13) Uani 1 1 d . .
H10 H 0.5583 0.9265 0.1837 0.029 Uiso 1 1 calc R U
C11 C 0.3635(5) 0.7207(3) 0.2199(3) 0.0257(13) Uani 1 1 d . .
H11A H 0.4221 0.6922 0.2390 0.031 Uiso 1 1 calc R U
H11B H 0.3156 0.7288 0.2485 0.031 Uiso 1 1 calc R U
C12 C 0.1712(5) 0.8246(3) 0.1243(3) 0.0265(14) Uani 1 1 d . .
H12A H 0.1289 0.8513 0.0930 0.032 Uiso 1 1 calc R U
H12B H 0.1357 0.8265 0.1589 0.032 Uiso 1 1 calc R U
C13 C 0.3499(5) 0.6460(3) 0.1373(3) 0.0264(14) Uani 1 1 d . .
C14 C 0.1735(5) 0.6355(3) 0.0622(3) 0.0239(13) Uani 1 1 d . .
H14 H 0.1373 0.5988 0.0404 0.029 Uiso 1 1 calc R U
C15 C 0.1534(5) 0.7497(3) 0.0410(3) 0.0223(13) Uani 1 1 d . .
C16 C 0.1801(5) 0.7065(3) 0.1446(3) 0.0249(13) Uani 1 1 d . .
H16 H 0.1477 0.7189 0.1791 0.030 Uiso 1 1 calc R U
C17 C 0.3496(5) 0.5766(2) 0.0528(3) 0.0268(14) Uani 1 1 d . .
H17A H 0.2968 0.5454 0.0328 0.032 Uiso 1 1 calc R U
H17B H 0.4069 0.5548 0.0815 0.032 Uiso 1 1 calc R U
C18 C 0.1602(5) 0.6792(3) -0.0432(3) 0.0224(12) Uani 1 1 d . .
H18A H 0.1168 0.7122 -0.0666 0.027 Uiso 1 1 calc R U
H18B H 0.1229 0.6395 -0.0553 0.027 Uiso 1 1 calc R U
C19 C 0.5121(5) 0.6262(3) 0.0213(3) 0.0248(13) Uani 1 1 d . .
C20 C 0.4871(5) 0.6717(3) -0.0816(3) 0.0249(13) Uani 1 1 d . .
H20 H 0.5379 0.6741 -0.1101 0.030 Uiso 1 1 calc R U
C21 C 0.3147(5) 0.7316(3) -0.0777(3) 0.0239(13) Uani 1 1 d . .
C22 C 0.3338(5) 0.6180(3) -0.0537(3) 0.0244(13) Uani 1 1 d . .
H22 H 0.2799 0.5834 -0.0624 0.029 Uiso 1 1 calc R U
C23 C 0.6661(5) 0.6864(3) -0.0046(3) 0.0269(14) Uani 1 1 d . .
H23A H 0.7002 0.6852 -0.0398 0.032 Uiso 1 1 calc R U
H23B H 0.7104 0.6600 0.0262 0.032 Uiso 1 1 calc R U
C24 C 0.4745(5) 0.7892(3) -0.0991(3) 0.0247(13) Uani 1 1 d . .
H24A H 0.5232 0.7802 -0.1271 0.030 Uiso 1 1 calc R U
H24B H 0.4165 0.8176 -0.1193 0.030 Uiso 1 1 calc R U
C25 C 0.7203(5) 0.8608(3) 0.0066(3) 0.0292(14) Uani 1 1 d . .
C26 C 0.7125(6) 0.9174(3) -0.0369(3) 0.0411(17) Uani 1 1 d . .
H26A H 0.6365 0.9224 -0.0581 0.062 Uiso 1 1 calc R U
H26B H 0.7597 0.9101 -0.0654 0.062 Uiso 1 1 calc R U
H26C H 0.7364 0.9549 -0.0142 0.062 Uiso 1 1 calc R U
C27 C 0.8437(5) 0.8452(3) 0.0283(3) 0.0378(17) Uani 1 1 d . .
H27A H 0.8808 0.8800 0.0512 0.057 Uiso 1 1 calc R U
H27B H 0.8774 0.8375 -0.0059 0.057 Uiso 1 1 calc R U
H27C H 0.8508 0.8084 0.0534 0.057 Uiso 1 1 calc R U
C28 C 0.4295(5) 0.8938(3) 0.2210(3) 0.0288(14) Uani 1 1 d . .
C29 C 0.3613(6) 0.9558(3) 0.2188(3) 0.0375(16) Uani 1 1 d . .
H29A H 0.4111 0.9902 0.2324 0.056 Uiso 1 1 calc R U
H29B H 0.3080 0.9520 0.2446 0.056 Uiso 1 1 calc R U
H29C H 0.3225 0.9636 0.1781 0.056 Uiso 1 1 calc R U
C30 C 0.4968(6) 0.8858(4) 0.2862(3) 0.0425(18) Uani 1 1 d . .
H30A H 0.5414 0.8483 0.2887 0.064 Uiso 1 1 calc R U
H30B H 0.4462 0.8825 0.3135 0.064 Uiso 1 1 calc R U
H30C H 0.5447 0.9216 0.2969 0.064 Uiso 1 1 calc R U
C31 C 0.1156(5) 0.6503(3) 0.1143(3) 0.0257(13) Uani 1 1 d . .
C32 C -0.0086(5) 0.6659(3) 0.0928(3) 0.0346(16) Uani 1 1 d . .
H32A H -0.0380 0.6824 0.1259 0.052 Uiso 1 1 calc R U
H32B H -0.0488 0.6284 0.0778 0.052 Uiso 1 1 calc R U
H32C H -0.0170 0.6967 0.0611 0.052 Uiso 1 1 calc R U
C33 C 0.1250(6) 0.5931(3) 0.1582(3) 0.0385(16) Uani 1 1 d . .
H33A H 0.2022 0.5818 0.1713 0.058 Uiso 1 1 calc R U
H33B H 0.0844 0.5581 0.1377 0.058 Uiso 1 1 calc R U
H33C H 0.0941 0.6043 0.1926 0.058 Uiso 1 1 calc R U
C34 C 0.4063(5) 0.6167(3) -0.0999(3) 0.0274(14) Uani 1 1 d . .
C35 C 0.3372(6) 0.6255(3) -0.1650(3) 0.0406(17) Uani 1 1 d . .
H35A H 0.2893 0.5898 -0.1759 0.061 Uiso 1 1 calc R U
H35B H 0.3870 0.6293 -0.1927 0.061 Uiso 1 1 calc R U
H35C H 0.2926 0.6629 -0.1667 0.061 Uiso 1 1 calc R U
C36 C 0.4696(6) 0.5531(3) -0.0971(3) 0.0392(17) Uani 1 1 d . .
H36A H 0.5157 0.5478 -0.0576 0.059 Uiso 1 1 calc R U
H36B H 0.5157 0.5529 -0.1268 0.059 Uiso 1 1 calc R U
H36C H 0.4165 0.5193 -0.1051 0.059 Uiso 1 1 calc R U
O9 O 0.7774(5) 0.5576(3) 0.1624(3) 0.078(2) Uani 1 1 d . .
O10 O 0.8085(5) 0.6745(3) 0.2410(3) 0.081(2) Uani 1 1 d . .
O11 O 0.6077(6) 0.5676(4) 0.2433(4) 0.114(3) Uani 1 1 d . .
O12 O 0.0801(5) 0.9486(3) -0.0211(3) 0.0720(19) Uani 1 1 d . .
O13 O 0.2223(5) 0.9567(3) -0.1181(3) 0.0747(19) Uani 1 1 d . .
O14 O 0.0250(6) 0.8444(3) -0.1212(4) 0.106(3) Uani 1 1 d . .
O15 O 0.9245(5) 0.0170(3) 0.9010(2) 0.0580(15) Uani 1 1 d . .
O16 O 0.3475(5) 0.5802(3) 0.3196(3) 0.0653(16) Uani 1 1 d . .
O17 O 0.0860(4) 0.4212(3) 0.0555(2) 0.0544(14) Uani 1 1 d . .
O18 O 0.4046(5) 0.5012(3) 0.2331(3) 0.0643(16) Uani 1 1 d . .
O19 O 0.9488(6) 0.7763(3) 0.2137(4) 0.086(2) Uani 1 1 d . .
O20 O 0.1417(6) 0.6314(3) 0.3117(3) 0.085(2) Uani 1 1 d . .
O21 O 0.2791(6) 0.4259(3) 0.1479(4) 0.099(2) Uani 1 1 d . .
O22 O 0.1052(7) 0.2743(5) 0.0893(5) 0.138(4) Uani 1 1 d . .

loop_
_atom_site_aniso_label
_atom_site_aniso_U_11
_atom_site_aniso_U_22
_atom_site_aniso_U_33
_atom_site_aniso_U_23
_atom_site_aniso_U_13
_atom_site_aniso_U_12
Ca1 0.0268(7) 0.0291(7) 0.0329(8) 0.0059(6) 0.0037(6) 0.0046(5)
Ca2 0.0285(7) 0.0269(6) 0.0285(7) 0.0038(5) 0.0067(5) 0.0080(5)
Cl1 0.0554(13) 0.0743(15) 0.0634(15) 0.0003(11) 0.0339(11) 0.0006(10)
Cl2 0.0588(13) 0.0558(12) 0.0628(14) 0.0057(10) 0.0071(10) -0.0125(9)
Cl3 0.0945(19) 0.0803(17) 0.100(2) -0.0327(15) 0.0362(16) -0.0381(14)
Cl4 0.0721(14) 0.0574(12) 0.0672(14) -0.0176(11) 0.0268(11) -0.0272(10)
N1 0.026(3) 0.021(2) 0.031(3) -0.002(2) 0.013(2) -0.002(2)
N2 0.030(3) 0.027(3) 0.023(3) -0.003(2) 0.011(2) -0.005(2)
N3 0.028(3) 0.028(3) 0.027(3) -0.002(2) 0.011(2) -0.001(2)
N4 0.024(3) 0.029(3) 0.029(3) -0.004(2) 0.011(2) -0.002(2)
N5 0.026(3) 0.024(2) 0.027(3) -0.003(2) 0.007(2) -0.002(2)
N6 0.031(3) 0.025(3) 0.028(3) -0.003(2) 0.014(2) -0.001(2)
N7 0.021(3) 0.023(2) 0.030(3) -0.005(2) 0.009(2) -0.0041(19)
N8 0.023(3) 0.025(2) 0.025(3) 0.000(2) 0.009(2) -0.0015(19)
N9 0.020(2) 0.028(3) 0.028(3) -0.005(2) 0.009(2) -0.001(2)
N10 0.020(2) 0.026(2) 0.026(3) -0.002(2) 0.007(2) -0.0007(19)
N11 0.024(3) 0.022(2) 0.024(3) 0.001(2) 0.007(2) 0.0014(19)
N12 0.025(3) 0.018(2) 0.027(3) -0.006(2) 0.008(2) 0.0004(19)
N13 0.023(3) 0.028(3) 0.027(3) 0.001(2) 0.008(2) -0.001(2)
N14 0.024(3) 0.028(3) 0.032(3) -0.001(2) 0.011(2) -0.003(2)
N15 0.022(3) 0.021(2) 0.027(3) -0.001(2) 0.012(2) -0.0018(19)
N16 0.024(3) 0.022(2) 0.031(3) -0.001(2) 0.011(2) 0.000(2)
O1 0.043(3) 0.031(2) 0.039(3) 0.004(2) 0.009(2) 0.002(2)
O2 0.029(2) 0.045(3) 0.034(3) -0.002(2) 0.005(2) 0.009(2)
O3 0.027(2) 0.031(2) 0.052(3) 0.006(2) 0.016(2) 0.0062(18)
O4 0.029(2) 0.044(3) 0.030(3) 0.003(2) 0.008(2) -0.0010(19)
O5 0.030(2) 0.042(3) 0.035(3) -0.005(2) 0.004(2) 0.008(2)
O6 0.040(3) 0.029(2) 0.029(3) 0.001(2) 0.007(2) 0.0050(19)
O7 0.033(2) 0.036(2) 0.029(3) 0.002(2) 0.003(2) -0.0010(19)
O8 0.032(2) 0.028(2) 0.047(3) 0.008(2) 0.015(2) 0.0082(18)
C1 0.018(3) 0.026(3) 0.035(4) 0.003(3) 0.010(3) 0.002(2)
C2 0.025(3) 0.020(3) 0.029(3) 0.000(3) 0.009(3) -0.001(2)
C3 0.032(4) 0.023(3) 0.027(4) -0.004(3) 0.013(3) -0.005(3)
C4 0.025(3) 0.030(3) 0.032(4) 0.001(3) 0.014(3) 0.000(2)
C5 0.018(3) 0.036(3) 0.026(3) -0.003(3) 0.008(3) -0.002(2)
C6 0.026(3) 0.025(3) 0.032(4) 0.000(3) 0.014(3) 0.002(2)
C7 0.031(3) 0.026(3) 0.023(3) -0.002(3) 0.007(3) -0.008(3)
C8 0.029(3) 0.023(3) 0.021(3) -0.002(2) 0.016(3) -0.003(2)
C9 0.028(3) 0.020(3) 0.026(3) -0.003(3) 0.014(3) 0.003(2)
C10 0.021(3) 0.023(3) 0.028(3) -0.005(3) 0.005(3) -0.002(2)
C11 0.029(3) 0.035(3) 0.016(3) 0.001(3) 0.013(3) -0.006(3)
C12 0.021(3) 0.027(3) 0.034(4) -0.005(3) 0.013(3) 0.000(2)
C13 0.024(3) 0.025(3) 0.034(4) 0.005(3) 0.015(3) 0.004(2)
C14 0.024(3) 0.021(3) 0.027(3) 0.002(3) 0.007(3) -0.005(2)
C15 0.022(3) 0.020(3) 0.028(4) 0.003(3) 0.011(3) 0.004(2)
C16 0.025(3) 0.032(3) 0.021(3) 0.005(3) 0.015(3) -0.003(2)
C17 0.034(3) 0.014(3) 0.035(4) 0.003(3) 0.014(3) 0.001(2)
C18 0.021(3) 0.027(3) 0.020(3) 0.001(2) 0.006(2) 0.001(2)
C19 0.022(3) 0.019(3) 0.036(4) -0.001(3) 0.013(3) 0.001(2)
C20 0.028(3) 0.026(3) 0.024(3) -0.006(3) 0.012(3) 0.003(2)
C21 0.029(3) 0.023(3) 0.021(3) -0.001(2) 0.009(3) -0.004(2)
C22 0.027(3) 0.019(3) 0.030(4) -0.003(3) 0.012(3) -0.003(2)
C23 0.017(3) 0.030(3) 0.036(4) -0.009(3) 0.012(3) 0.000(2)
C24 0.029(3) 0.028(3) 0.019(3) -0.001(3) 0.009(3) 0.000(2)
C25 0.026(3) 0.026(3) 0.039(4) -0.001(3) 0.015(3) -0.007(2)
C26 0.048(4) 0.037(4) 0.043(4) 0.006(3) 0.021(3) -0.014(3)
C27 0.025(3) 0.042(4) 0.049(5) -0.008(3) 0.014(3) -0.015(3)
C28 0.027(3) 0.034(3) 0.027(4) -0.007(3) 0.008(3) -0.001(3)
C29 0.040(4) 0.029(3) 0.047(4) -0.013(3) 0.017(3) -0.002(3)
C30 0.040(4) 0.057(4) 0.034(4) -0.018(3) 0.015(3) -0.008(3)
C31 0.024(3) 0.021(3) 0.035(4) 0.000(3) 0.011(3) -0.007(2)
C32 0.024(3) 0.035(3) 0.047(4) -0.009(3) 0.012(3) -0.011(3)
C33 0.047(4) 0.036(4) 0.037(4) 0.006(3) 0.019(3) -0.009(3)
C34 0.030(3) 0.027(3) 0.028(4) -0.009(3) 0.012(3) -0.001(2)
C35 0.045(4) 0.047(4) 0.033(4) -0.013(3) 0.014(3) -0.004(3)
C36 0.042(4) 0.025(3) 0.053(5) -0.008(3) 0.016(3) 0.005(3)
O9 0.065(4) 0.076(4) 0.088(5) -0.006(4) 0.005(4) 0.037(3)
O10 0.066(4) 0.060(4) 0.095(5) 0.007(4) -0.034(4) -0.002(3)
O11 0.073(5) 0.162(8) 0.106(6) 0.096(6) 0.013(4) -0.006(5)
O12 0.081(4) 0.085(4) 0.051(4) 0.000(3) 0.017(3) 0.052(3)
O13 0.072(4) 0.078(4) 0.081(5) 0.051(4) 0.033(3) 0.030(3)
O14 0.079(5) 0.073(4) 0.132(7) -0.025(4) -0.057(5) 0.018(4)
O15 0.065(4) 0.063(3) 0.045(3) 0.002(3) 0.012(3) 0.014(3)
O16 0.060(4) 0.057(3) 0.072(4) -0.014(3) -0.004(3) -0.001(3)
O17 0.051(3) 0.074(4) 0.033(3) 0.000(3) -0.004(2) -0.005(3)
O18 0.066(4) 0.061(4) 0.070(4) 0.004(3) 0.023(3) 0.003(3)
O19 0.080(5) 0.066(4) 0.106(6) -0.005(4) 0.007(4) -0.002(3)
O20 0.079(5) 0.084(5) 0.094(6) -0.009(4) 0.022(4) 0.020(4)
O21 0.090(5) 0.085(5) 0.116(6) -0.015(5) 0.009(5) -0.007(4)
O22 0.080(6) 0.140(8) 0.183(10) -0.048(7) 0.004(6) -0.009(5)

loop_
_atom_type_symbol
_atom_type_description
_atom_type_scat_dispersion_real
_atom_type_scat_dispersion_imag
_atom_type_scat_source
C C 0.0033 0.0016 'International Tables Vol C Tables 4.2.6.8 and 6.1.1.4'
H H 0.0000 0.0000 'International Tables Vol C Tables 4.2.6.8 and 6.1.1.4'
N N 0.0061 0.0033 'International Tables Vol C Tables 4.2.6.8 and 6.1.1.4'
O O 0.0106 0.0060 'International Tables Vol C Tables 4.2.6.8 and 6.1.1.4'
Ca Ca 0.2262 0.3064 'International Tables Vol C Tables 4.2.6.8 and 6.1.1.4'
Cl Cl 0.1484 0.1585 'International Tables Vol C Tables 4.2.6.8 and 6.1.1.4'

loop_
_geom_angle_atom_site_label_1
_geom_angle_atom_site_label_2
_geom_angle_atom_site_label_3
_geom_angle
O1 Ca1 O11 169.6(3)
O1 Ca1 O3 75.89(16)
O11 Ca1 O3 99.7(3)
O1 Ca1 O5 114.16(16)
O11 Ca1 O5 72.6(2)
O3 Ca1 O5 72.51(15)
O1 Ca1 O7 74.78(16)
O11 Ca1 O7 115.4(3)
O3 Ca1 O7 117.68(16)
O5 Ca1 O7 71.61(16)
O1 Ca1 O9 100.1(2)
O11 Ca1 O9 80.2(3)
O3 Ca1 O9 156.8(2)
O5 Ca1 O9 128.2(2)
O7 Ca1 O9 82.2(2)
O1 Ca1 O10 79.5(2)
O11 Ca1 O10 90.4(3)
O3 Ca1 O10 78.1(2)
O5 Ca1 O10 142.6(2)
O7 Ca1 O10 144.6(2)
O9 Ca1 O10 78.7(2)
O8 Ca2 O12 162.3(2)
O8 Ca2 O6 75.62(15)
O12 Ca2 O6 92.5(2)
O8 Ca2 O4 115.50(16)
O12 Ca2 O4 72.30(18)
O6 Ca2 O4 73.38(15)
O8 Ca2 O2 74.07(15)
O12 Ca2 O2 123.5(2)
O6 Ca2 O2 116.80(16)
O4 Ca2 O2 72.05(15)
O8 Ca2 O13 108.5(2)
O12 Ca2 O13 80.9(2)
O6 Ca2 O13 168.98(19)
O4 Ca2 O13 112.5(2)
O2 Ca2 O13 74.20(18)
O8 Ca2 O14 82.0(2)
O12 Ca2 O14 83.1(2)
O6 Ca2 O14 80.8(3)
O4 Ca2 O14 143.0(3)
O2 Ca2 O14 144.6(3)
O13 Ca2 O14 89.6(3)
C1 N1 C4 121.5(5)
C1 N1 C23 118.4(5)
C4 N1 C23 120.1(5)
C1 N2 C5 119.6(5)
C1 N2 C2 120.9(5)
C5 N2 C2 119.5(5)
C3 N3 C2 122.2(5)
C3 N3 C6 117.9(5)
C2 N3 C6 119.8(5)
C3 N4 C24 117.8(5)
C3 N4 C4 122.6(5)
C24 N4 C4 119.6(5)
C7 N5 C10 122.6(5)
C7 N5 C5 117.9(5)
C10 N5 C5 119.5(5)
C7 N6 C11 118.8(5)
C7 N6 C8 121.2(5)
C11 N6 C8 120.0(5)
C9 N7 C8 122.4(5)
C9 N7 C12 117.5(5)
C8 N7 C12 120.1(5)
C9 N8 C10 121.7(5)
C9 N8 C6 118.6(5)
C10 N8 C6 119.7(5)
C13 N9 C11 118.2(5)
C13 N9 C16 120.7(5)
C11 N9 C16 121.2(5)
C13 N10 C14 122.5(5)
C13 N10 C17 117.6(5)
C14 N10 C17 119.9(5)
C15 N11 C18 119.4(5)
C15 N11 C14 121.4(5)
C18 N11 C14 119.1(4)
C15 N12 C16 122.0(5)
C15 N12 C12 118.0(5)
C16 N12 C12 120.0(5)
C19 N13 C22 122.1(5)
C19 N13 C17 120.0(5)
C22 N13 C17 117.8(5)
C19 N14 C23 118.9(5)
C19 N14 C20 121.9(5)
C23 N14 C20 119.2(5)
C21 N15 C24 119.2(5)
C21 N15 C20 121.9(5)
C24 N15 C20 118.9(5)
C21 N16 C18 119.4(5)
C21 N16 C22 120.7(5)
C18 N16 C22 119.8(4)
C1 O1 Ca1 149.3(4)
C3 O2 Ca2 149.6(4)
C7 O3 Ca1 149.0(4)
C9 O4 Ca2 151.7(4)
C13 O5 Ca1 154.7(4)
C15 O6 Ca2 148.3(4)
C19 O7 Ca1 146.4(4)
C21 O8 Ca2 148.6(4)
O1 C1 N1 121.4(5)
O1 C1 N2 119.8(6)
N1 C1 N2 118.8(5)
N3 C2 N2 112.8(5)
N3 C2 C25 109.7(5)
N2 C2 C25 109.5(5)
N3 C2 H2 108.2
N2 C2 H2 108.2
C25 C2 H2 108.2
O2 C3 N3 121.3(5)
O2 C3 N4 121.6(5)
N3 C3 N4 117.0(5)
N4 C4 N1 112.4(5)
N4 C4 C25 109.3(5)
N1 C4 C25 109.0(5)
N4 C4 H4 108.7
N1 C4 H4 108.7
C25 C4 H4 108.7
N2 C5 N5 115.2(5)
N2 C5 H5A 108.5
N5 C5 H5A 108.5
N2 C5 H5B 108.5
N5 C5 H5B 108.5
H5A C5 H5B 107.5
N8 C6 N3 114.5(5)
N8 C6 H6A 108.6
N3 C6 H6A 108.6
N8 C6 H6B 108.6
N3 C6 H6B 108.6
H6A C6 H6B 107.6
O3 C7 N5 121.5(5)
O3 C7 N6 120.7(5)
N5 C7 N6 117.8(5)
N7 C8 N6 113.2(5)
N7 C8 C28 110.0(5)
N6 C8 C28 108.7(5)
N7 C8 H8 108.3
N6 C8 H8 108.3
C28 C8 H8 108.3
O4 C9 N7 121.5(5)
O4 C9 N8 121.1(5)
N7 C9 N8 117.4(5)
N5 C10 N8 113.6(5)
N5 C10 C28 109.4(5)
N8 C10 C28 109.4(5)
N5 C10 H10 108.1
N8 C10 H10 108.1
C28 C10 H10 108.1
N9 C11 N6 114.1(5)
N9 C11 H11A 108.7
N6 C11 H11A 108.7
N9 C11 H11B 108.7
N6 C11 H11B 108.7
H11A C11 H11B 107.6
N7 C12 N12 112.9(4)
N7 C12 H12A 109.0
N12 C12 H12A 109.0
N7 C12 H12B 109.0
N12 C12 H12B 109.0
H12A C12 H12B 107.8
O5 C13 N10 121.3(5)
O5 C13 N9 120.4(6)
N10 C13 N9 118.3(5)
N10 C14 N11 111.7(4)
N10 C14 C31 110.0(5)
N11 C14 C31 108.8(4)
N10 C14 H14 108.7
N11 C14 H14 108.7
C31 C14 H14 108.7
O6 C15 N11 120.4(5)
O6 C15 N12 121.4(5)
N11 C15 N12 118.1(5)
N12 C16 N9 112.0(5)
N12 C16 C31 109.0(5)
N9 C16 C31 110.7(5)
N12 C16 H16 108.4
N9 C16 H16 108.4
C31 C16 H16 108.4
N10 C17 N13 112.7(4)
N10 C17 H17A 109.0
N13 C17 H17A 109.0
N10 C17 H17B 109.0
N13 C17 H17B 109.0
H17A C17 H17B 107.8
N11 C18 N16 114.5(5)
N11 C18 H18A 108.6
N16 C18 H18A 108.6
N11 C18 H18B 108.6
N16 C18 H18B 108.6
H18A C18 H18B 107.6
O7 C19 N13 121.3(5)
O7 C19 N14 121.3(5)
N13 C19 N14 117.3(5)
N14 C20 N15 112.5(5)
N14 C20 C34 109.3(5)
N15 C20 C34 108.8(5)
N14 C20 H20 108.7
N15 C20 H20 108.7
C34 C20 H20 108.7
O8 C21 N15 120.9(5)
O8 C21 N16 120.8(5)
N15 C21 N16 118.3(5)
N13 C22 N16 111.9(5)
N13 C22 C34 109.9(5)
N16 C22 C34 110.0(5)
N13 C22 H22 108.3
N16 C22 H22 108.3
C34 C22 H22 108.3
N14 C23 N1 113.5(4)
N14 C23 H23A 108.9
N1 C23 H23A 108.9
N14 C23 H23B 108.9
N1 C23 H23B 108.9
H23A C23 H23B 107.7
N4 C24 N15 114.4(5)
N4 C24 H24A 108.7
N15 C24 H24A 108.7
N4 C24 H24B 108.7
N15 C24 H24B 108.7
H24A C24 H24B 107.6
C2 C25 C27 112.7(6)
C2 C25 C4 103.3(5)
C27 C25 C4 110.8(5)
C2 C25 C26 111.0(5)
C27 C25 C26 107.8(5)
C4 C25 C26 111.2(5)
C25 C26 H26A 109.5
C25 C26 H26B 109.5
H26A C26 H26B 109.5
C25 C26 H26C 109.5
H26A C26 H26C 109.5
H26B C26 H26C 109.5
C25 C27 H27A 109.5
C25 C27 H27B 109.5
H27A C27 H27B 109.5
C25 C27 H27C 109.5
H27A C27 H27C 109.5
H27B C27 H27C 109.5
C10 C28 C8 102.7(5)
C10 C28 C30 112.2(5)
C8 C28 C30 111.9(5)
C10 C28 C29 112.9(5)
C8 C28 C29 109.5(5)
C30 C28 C29 107.6(5)
C28 C29 H29A 109.5
C28 C29 H29B 109.5
H29A C29 H29B 109.5
C28 C29 H29C 109.5
H29A C29 H29C 109.5
H29B C29 H29C 109.5
C28 C30 H30A 109.5
C28 C30 H30B 109.5
H30A C30 H30B 109.5
C28 C30 H30C 109.5
H30A C30 H30C 109.5
H30B C30 H30C 109.5
C16 C31 C14 103.4(4)
C16 C31 C32 111.3(5)
C14 C31 C32 112.6(5)
C16 C31 C33 111.2(5)
C14 C31 C33 110.2(5)
C32 C31 C33 108.2(5)
C31 C32 H32A 109.5
C31 C32 H32B 109.5
H32A C32 H32B 109.5
C31 C32 H32C 109.5
H32A C32 H32C 109.5
H32B C32 H32C 109.5
C31 C33 H33A 109.5
C31 C33 H33B 109.5
H33A C33 H33B 109.5
C31 C33 H33C 109.5
H33A C33 H33C 109.5
H33B C33 H33C 109.5
C22 C34 C20 103.7(5)
C22 C34 C36 110.3(5)
C20 C34 C36 111.5(5)
C22 C34 C35 111.9(5)
C20 C34 C35 111.1(5)
C36 C34 C35 108.3(5)
C34 C35 H35A 109.5
C34 C35 H35B 109.5
H35A C35 H35B 109.5
C34 C35 H35C 109.5
H35A C35 H35C 109.5
H35B C35 H35C 109.5
C34 C36 H36A 109.5
C34 C36 H36B 109.5
H36A C36 H36B 109.5
C34 C36 H36C 109.5
H36A C36 H36C 109.5
H36B C36 H36C 109.5

loop_
_geom_bond_atom_site_label_1
_geom_bond_atom_site_label_2
_geom_bond_distance
Ca1 O1 2.305(5)
Ca1 O11 2.323(6)
Ca1 O3 2.336(4)
Ca1 O5 2.376(5)
Ca1 O7 2.377(5)
Ca1 O9 2.388(6)
Ca1 O10 2.397(6)
Ca2 O8 2.322(4)
Ca2 O12 2.332(5)
Ca2 O6 2.344(4)
Ca2 O4 2.354(5)
Ca2 O2 2.373(5)
Ca2 O13 2.392(6)
Ca2 O14 2.404(6)
N1 C1 1.363(8)
N1 C4 1.461(8)
N1 C23 1.467(7)
N2 C1 1.371(7)
N2 C5 1.453(8)
N2 C2 1.468(7)
N3 C3 1.371(8)
N3 C2 1.454(7)
N3 C6 1.475(7)
N4 C3 1.380(7)
N4 C24 1.456(8)
N4 C4 1.458(7)
N5 C7 1.360(7)
N5 C10 1.447(7)
N5 C5 1.474(7)
N6 C7 1.377(8)
N6 C11 1.459(7)
N6 C8 1.470(7)
N7 C9 1.374(8)
N7 C8 1.435(8)
N7 C12 1.467(7)
N8 C9 1.378(7)
N8 C10 1.456(7)
N8 C6 1.465(7)
N9 C13 1.381(7)
N9 C11 1.453(8)
N9 C16 1.465(7)
N10 C13 1.354(8)
N10 C14 1.459(7)
N10 C17 1.467(7)
N11 C15 1.362(7)
N11 C18 1.460(7)
N11 C14 1.477(7)
N12 C15 1.365(8)
N12 C16 1.463(7)
N12 C12 1.483(7)
N13 C19 1.365(7)
N13 C22 1.467(8)
N13 C17 1.491(8)
N14 C19 1.374(8)
N14 C23 1.460(7)
N14 C20 1.464(8)
N15 C21 1.358(7)
N15 C24 1.463(7)
N15 C20 1.474(7)
N16 C21 1.374(7)
N16 C18 1.462(7)
N16 C22 1.472(7)
O1 C1 1.245(7)
O2 C3 1.224(7)
O3 C7 1.236(7)
O4 C9 1.223(7)
O5 C13 1.243(7)
O6 C15 1.236(7)
O7 C19 1.228(7)
O8 C21 1.239(7)
C2 C25 1.518(9)
C2 H2 0.9800
C4 C25 1.533(8)
C4 H4 0.9800
C5 H5A 0.9700
C5 H5B 0.9700
C6 H6A 0.9700
C6 H6B 0.9700
C8 C28 1.537(8)
C8 H8 0.9800
C10 C28 1.522(8)
C10 H10 0.9800
C11 H11A 0.9700
C11 H11B 0.9700
C12 H12A 0.9700
C12 H12B 0.9700
C14 C31 1.523(8)
C14 H14 0.9800
C16 C31 1.516(8)
C16 H16 0.9800
C17 H17A 0.9700
C17 H17B 0.9700
C18 H18A 0.9700
C18 H18B 0.9700
C20 C34 1.532(8)
C20 H20 0.9800
C22 C34 1.499(8)
C22 H22 0.9800
C23 H23A 0.9700
C23 H23B 0.9700
C24 H24A 0.9700
C24 H24B 0.9700
C25 C27 1.524(9)
C25 C26 1.543(9)
C26 H26A 0.9600
C26 H26B 0.9600
C26 H26C 0.9600
C27 H27A 0.9600
C27 H27B 0.9600
C27 H27C 0.9600
C28 C30 1.544(9)
C28 C29 1.554(8)
C29 H29A 0.9600
C29 H29B 0.9600
C29 H29C 0.9600
C30 H30A 0.9600
C30 H30B 0.9600
C30 H30C 0.9600
C31 C32 1.532(8)
C31 C33 1.558(8)
C32 H32A 0.9600
C32 H32B 0.9600
C32 H32C 0.9600
C33 H33A 0.9600
C33 H33B 0.9600
C33 H33C 0.9600
C34 C36 1.551(8)
C34 C35 1.553(9)
C35 H35A 0.9600
C35 H35B 0.9600
C35 H35C 0.9600
C36 H36A 0.9600
C36 H36B 0.9600
C36 H36C 0.9600

loop_
_geom_torsion_atom_site_label_1
_geom_torsion_atom_site_label_2
_geom_torsion_atom_site_label_3
_geom_torsion_atom_site_label_4
_geom_torsion
Ca1 O1 C1 N1 -92.2(9)
Ca1 O1 C1 N2 89.2(9)
C4 N1 C1 O1 -172.2(5)
C23 N1 C1 O1 8.6(8)
C4 N1 C1 N2 6.4(8)
C23 N1 C1 N2 -172.8(5)
C5 N2 C1 O1 -7.7(8)
C2 N2 C1 O1 171.6(5)
C5 N2 C1 N1 173.7(5)
C2 N2 C1 N1 -7.1(8)
C3 N3 C2 N2 -89.6(6)
C6 N3 C2 N2 86.4(6)
C3 N3 C2 C25 32.8(7)
C6 N3 C2 C25 -151.2(5)
C1 N2 C2 N3 93.0(6)
C5 N2 C2 N3 -87.7(6)
C1 N2 C2 C25 -29.5(7)
C5 N2 C2 C25 149.8(5)
Ca2 O2 C3 N3 -94.6(9)
Ca2 O2 C3 N4 89.1(9)
C2 N3 C3 O2 -174.0(5)
C6 N3 C3 O2 9.9(8)
C2 N3 C3 N4 2.5(8)
C6 N3 C3 N4 -173.6(5)
C24 N4 C3 O2 -8.8(8)
C4 N4 C3 O2 172.8(5)
C24 N4 C3 N3 174.8(5)
C4 N4 C3 N3 -3.7(8)
C3 N4 C4 N1 91.1(6)
C24 N4 C4 N1 -87.3(6)
C3 N4 C4 C25 -30.1(7)
C24 N4 C4 C25 151.5(5)
C1 N1 C4 N4 -91.1(6)
C23 N1 C4 N4 88.1(6)
C1 N1 C4 C25 30.3(7)
C23 N1 C4 C25 -150.5(5)
C1 N2 C5 N5 -94.3(6)
C2 N2 C5 N5 86.4(6)
C7 N5 C5 N2 93.0(6)
C10 N5 C5 N2 -84.7(6)
C9 N8 C6 N3 -92.2(6)
C10 N8 C6 N3 85.8(6)
C3 N3 C6 N8 91.2(6)
C2 N3 C6 N8 -85.0(6)
Ca1 O3 C7 N5 -87.9(9)
Ca1 O3 C7 N6 93.5(9)
C10 N5 C7 O3 -173.2(6)
C5 N5 C7 O3 9.2(9)
C10 N5 C7 N6 5.5(8)
C5 N5 C7 N6 -172.2(5)
C11 N6 C7 O3 -8.3(9)
C8 N6 C7 O3 173.7(6)
C11 N6 C7 N5 173.1(5)
C8 N6 C7 N5 -4.9(8)
C9 N7 C8 N6 -91.4(6)
C12 N7 C8 N6 89.7(6)
C9 N7 C8 C28 30.4(7)
C12 N7 C8 C28 -148.5(5)
C7 N6 C8 N7 91.2(6)
C11 N6 C8 N7 -86.8(6)
C7 N6 C8 C28 -31.3(7)
C11 N6 C8 C28 150.7(5)
Ca2 O4 C9 N7 -89.4(9)
Ca2 O4 C9 N8 92.5(9)
C8 N7 C9 O4 -173.9(5)
C12 N7 C9 O4 5.0(8)
C8 N7 C9 N8 4.3(8)
C12 N7 C9 N8 -176.7(5)
C10 N8 C9 O4 174.9(5)
C6 N8 C9 O4 -7.1(8)
C10 N8 C9 N7 -3.3(7)
C6 N8 C9 N7 174.6(5)
C7 N5 C10 N8 -91.7(7)
C5 N5 C10 N8 85.9(6)
C7 N5 C10 C28 30.8(7)
C5 N5 C10 C28 -151.5(5)
C9 N8 C10 N5 90.0(6)
C6 N8 C10 N5 -87.9(6)
C9 N8 C10 C28 -32.5(7)
C6 N8 C10 C28 149.5(5)
C13 N9 C11 N6 92.8(6)
C16 N9 C11 N6 -86.0(6)
C7 N6 C11 N9 -94.9(7)
C8 N6 C11 N9 83.2(6)
C9 N7 C12 N12 94.4(6)
C8 N7 C12 N12 -86.6(6)
C15 N12 C12 N7 -93.9(6)
C16 N12 C12 N7 84.9(6)
Ca1 O5 C13 N10 92.7(10)
Ca1 O5 C13 N9 -87.6(11)
C14 N10 C13 O5 175.8(5)
C17 N10 C13 O5 -3.8(8)
C14 N10 C13 N9 -4.0(8)
C17 N10 C13 N9 176.5(5)
C11 N9 C13 O5 4.9(8)
C16 N9 C13 O5 -176.3(5)
C11 N9 C13 N10 -175.4(5)
C16 N9 C13 N10 3.4(8)
C13 N10 C14 N11 90.9(6)
C17 N10 C14 N11 -89.6(6)
C13 N10 C14 C31 -30.1(7)
C17 N10 C14 C31 149.4(5)
C15 N11 C14 N10 -90.8(6)
C18 N11 C14 N10 86.4(6)
C15 N11 C14 C31 30.9(7)
C18 N11 C14 C31 -152.0(5)
Ca2 O6 C15 N11 -90.3(8)
Ca2 O6 C15 N12 92.5(8)
C18 N11 C15 O6 10.4(8)
C14 N11 C15 O6 -172.4(5)
C18 N11 C15 N12 -172.3(5)
C14 N11 C15 N12 4.8(7)
C16 N12 C15 O6 172.2(5)
C12 N12 C15 O6 -9.0(8)
C16 N12 C15 N11 -5.0(8)
C12 N12 C15 N11 173.8(5)
C15 N12 C16 N9 91.9(6)
C12 N12 C16 N9 -86.9(6)
C15 N12 C16 C31 -30.8(7)
C12 N12 C16 C31 150.4(5)
C13 N9 C16 N12 -90.4(6)
C11 N9 C16 N12 88.4(6)
C13 N9 C16 C31 31.4(7)
C11 N9 C16 C31 -149.8(5)
C13 N10 C17 N13 -91.1(6)
C14 N10 C17 N13 89.4(6)
C19 N13 C17 N10 94.4(6)
C22 N13 C17 N10 -86.9(6)
C15 N11 C18 N16 91.5(6)
C14 N11 C18 N16 -85.8(6)
C21 N16 C18 N11 -94.5(6)
C22 N16 C18 N11 87.4(6)
Ca1 O7 C19 N13 -93.2(8)
Ca1 O7 C19 N14 89.2(8)
C22 N13 C19 O7 -170.4(5)
C17 N13 C19 O7 8.2(8)
C22 N13 C19 N14 7.4(8)
C17 N13 C19 N14 -174.0(5)
C23 N14 C19 O7 -9.0(8)
C20 N14 C19 O7 171.1(5)
C23 N14 C19 N13 173.2(5)
C20 N14 C19 N13 -6.6(8)
C19 N14 C20 N15 91.5(6)
C23 N14 C20 N15 -88.4(6)
C19 N14 C20 C34 -29.5(7)
C23 N14 C20 C34 150.7(5)
C21 N15 C20 N14 -92.9(6)
C24 N15 C20 N14 87.8(6)
C21 N15 C20 C34 28.3(7)
C24 N15 C20 C34 -150.9(5)
Ca2 O8 C21 N15 -92.0(9)
Ca2 O8 C21 N16 88.1(9)
C24 N15 C21 O8 7.6(8)
C20 N15 C21 O8 -171.6(5)
C24 N15 C21 N16 -172.5(5)
C20 N15 C21 N16 8.3(8)
C18 N16 C21 O8 -6.4(8)
C22 N16 C21 O8 171.7(5)
C18 N16 C21 N15 173.7(5)
C22 N16 C21 N15 -8.2(8)
C19 N13 C22 N16 -93.5(6)
C17 N13 C22 N16 87.9(6)
C19 N13 C22 C34 29.0(7)
C17 N13 C22 C34 -149.6(5)
C21 N16 C22 N13 93.0(6)
C18 N16 C22 N13 -88.9(6)
C21 N16 C22 C34 -29.4(7)
C18 N16 C22 C34 148.7(5)
C19 N14 C23 N1 -93.7(6)
C20 N14 C23 N1 86.1(6)
C1 N1 C23 N14 92.5(6)
C4 N1 C23 N14 -86.7(6)
C3 N4 C24 N15 -92.0(6)
C4 N4 C24 N15 86.5(6)
C21 N15 C24 N4 94.6(6)
C20 N15 C24 N4 -86.2(6)
N3 C2 C25 C27 178.1(5)
N2 C2 C25 C27 -57.6(6)
N3 C2 C25 C4 -62.3(6)
N2 C2 C25 C4 62.0(6)
N3 C2 C25 C26 57.1(6)
N2 C2 C25 C26 -178.6(5)
N4 C4 C25 C2 60.8(6)
N1 C4 C25 C2 -62.4(6)
N4 C4 C25 C27 -178.3(5)
N1 C4 C25 C27 58.5(7)
N4 C4 C25 C26 -58.4(7)
N1 C4 C25 C26 178.4(5)
N5 C10 C28 C8 -62.7(6)
N8 C10 C28 C8 62.3(6)
N5 C10 C28 C30 57.6(6)
N8 C10 C28 C30 -177.3(5)
N5 C10 C28 C29 179.4(5)
N8 C10 C28 C29 -55.5(6)
N7 C8 C28 C10 -61.7(6)
N6 C8 C28 C10 62.8(6)
N7 C8 C28 C30 177.8(5)
N6 C8 C28 C30 -57.7(6)
N7 C8 C28 C29 58.6(6)
N6 C8 C28 C29 -177.0(5)
N12 C16 C31 C14 62.6(6)
N9 C16 C31 C14 -61.0(6)
N12 C16 C31 C32 -58.6(6)
N9 C16 C31 C32 177.9(5)
N12 C16 C31 C33 -179.2(5)
N9 C16 C31 C33 57.2(6)
N10 C14 C31 C16 60.1(5)
N11 C14 C31 C16 -62.6(6)
N10 C14 C31 C32 -179.7(4)
N11 C14 C31 C32 57.6(6)
N10 C14 C31 C33 -58.8(6)
N11 C14 C31 C33 178.4(5)
N13 C22 C34 C20 -61.3(6)
N16 C22 C34 C20 62.4(6)
N13 C22 C34 C36 58.2(6)
N16 C22 C34 C36 -178.1(5)
N13 C22 C34 C35 179.0(5)
N16 C22 C34 C35 -57.4(6)
N14 C20 C34 C22 61.6(6)
N15 C20 C34 C22 -61.6(6)
N14 C20 C34 C36 -57.1(7)
N15 C20 C34 C36 179.7(5)
N14 C20 C34 C35 -178.0(5)
N15 C20 C34 C35 58.8(6)
